data_1560750
loop_
_publ_author_name
'Thomas-Hargreaves, Lewis R.'
'Giansiracusa, Marcus J.'
'Gregson, Matthew'
'Zanda, Emanuele'
'O'Donnell, Felix'
'Wooles, Ashley J.'
'Chilton, Nicholas F.'
'Liddle, Stephen T.'

_publ_section_title
;
 Correlating axial and equatorial ligand field effects to the
 single-molecule magnet performances of a family of dysprosium
 bis-methanediide complexes
;
_journal_issue 11
_journal_name_full 'Chemical Science'
_journal_page_first 3911
_journal_page_last 3920
_journal_paper_doi 10.1039/D1SC00238D
_journal_volume 12
_journal_year 2021
_chemical_formula_moiety 'C54 H49 O P4 S4 Y'
_chemical_formula_sum 'C54 H49 O P4 S4 Y'
_chemical_formula_weight 1054.96
_chemical_properties_physical Air-sensitive,Moisture-sensitive,Oxygen-sensitive
_space_group_crystal_system monoclinic
_space_group_IT_number 14
_space_group_name_Hall '-P 2yn'
_space_group_name_H-M_alt 'P 1 21/n 1'
_atom_sites_solution_hydrogens geom
_atom_sites_solution_primary direct
_atom_sites_solution_secondary difmap
_audit_creation_date 2015-12-14
_audit_creation_method
;
Olex2 1.2
(compiled 2015.09.30 svn.r3233 for OlexSys, GUI svn.r5103)
;
_audit_update_record
;
2020-12-18 deposited with the CCDC.	2021-03-02 downloaded from the CCDC.
;
_cell_angle_alpha 90
_cell_angle_beta 99.013(6)
_cell_angle_gamma 90
_cell_formula_units_Z 4
_cell_length_a 10.8536(6)
_cell_length_b 22.5853(10)
_cell_length_c 21.0093(11)
_cell_measurement_reflns_used 3028
_cell_measurement_temperature 150(2)
_cell_measurement_theta_max 24.0320
_cell_measurement_theta_min 3.6660
_cell_volume 5086.5(5)
_computing_cell_refinement 'CrysAlisPro 1.171.38.41 (Rigaku OD, 2015)'
_computing_data_collection 'CrysAlisPro 1.171.38.41 (Rigaku OD, 2015)'
_computing_data_reduction 'CrysAlisPro 1.171.38.41 (Rigaku OD, 2015)'
_computing_molecular_graphics 'Olex2 (Dolomanov et al., 2009)'
_computing_publication_material 'Olex2 (Dolomanov et al., 2009)'
_computing_structure_refinement 'ShelXL (Sheldrick, 2015)'
_computing_structure_solution 'ShelXT (Sheldrick, 2015)'
_diffrn_ambient_environment N~2~
_diffrn_ambient_temperature 150(2)
_diffrn_detector 'CCD plate'
_diffrn_detector_area_resol_mean 8.0714
_diffrn_detector_type Eos
_diffrn_measured_fraction_theta_full 0.998
_diffrn_measured_fraction_theta_max 0.998
_diffrn_measurement_details
;
List of Runs (angles in degrees, time in seconds):

  # Type    Start    End  Width  t~exp~   \w     \q     \k     \f   Frames
#--------------------------------------------------------------------------
  1  \w     12.00  85.00   1.00   25.00    --   18.70  37.00 -90.00   73
  2  \w    -18.00  86.00   1.00   25.00    --   18.70  19.00  30.00  104
  3  \w     51.00  87.00   1.00   25.00    --   18.70-178.00-150.00   36
  4  \w    -83.00 -45.00   1.00   25.00    --  -17.77-178.00  60.00   38
;
_diffrn_measurement_device 'four-circle diffractometer'
_diffrn_measurement_device_type 'SuperNova, Single source at offset, Eos'
_diffrn_measurement_method '\w scans'
_diffrn_orient_matrix_type 'CrysAlisPro convention (1999,Acta A55,543-557)'
_diffrn_orient_matrix_UB_11 0.0255695000
_diffrn_orient_matrix_UB_12 0.0072966000
_diffrn_orient_matrix_UB_13 0.0322263000
_diffrn_orient_matrix_UB_21 -0.0510633000
_diffrn_orient_matrix_UB_22 -0.0140884000
_diffrn_orient_matrix_UB_23 0.0110549000
_diffrn_orient_matrix_UB_31 0.0334190000
_diffrn_orient_matrix_UB_32 -0.0270987000
_diffrn_orient_matrix_UB_33 0.0029168000
_diffrn_radiation_monochromator mirror
_diffrn_radiation_probe x-ray
_diffrn_radiation_type MoK\a
_diffrn_radiation_wavelength 0.71073
_diffrn_reflns_av_R_equivalents 0.0874
_diffrn_reflns_av_unetI/netI 0.1411
_diffrn_reflns_Laue_measured_fraction_full 0.998
_diffrn_reflns_Laue_measured_fraction_max 0.998
_diffrn_reflns_limit_h_max 7
_diffrn_reflns_limit_h_min -12
_diffrn_reflns_limit_k_max 23
_diffrn_reflns_limit_k_min -26
_diffrn_reflns_limit_l_max 25
_diffrn_reflns_limit_l_min -24
_diffrn_reflns_number 22004
_diffrn_reflns_point_group_measured_fraction_full 0.998
_diffrn_reflns_point_group_measured_fraction_max 0.998
_diffrn_reflns_theta_full 25.025
_diffrn_reflns_theta_max 25.025
_diffrn_reflns_theta_min 3.343
_diffrn_source 'micro-focus sealed X-ray tube'
_diffrn_source_type 'SuperNova (Mo) X-ray Source'
_exptl_absorpt_coefficient_mu 1.475
_exptl_absorpt_correction_T_max 0.940
_exptl_absorpt_correction_T_min 0.864
_exptl_absorpt_correction_type gaussian
_exptl_absorpt_process_details
;
CrysAlisPro 1.171.38.41 (Rigaku Oxford Diffraction, 2015)
Numerical absorption correction based on gaussian integration over
			a multifaceted crystal model
Empirical absorption correction using spherical harmonics,
 implemented in SCALE3 ABSPACK scaling algorithm.
;
_exptl_crystal_colour 'clear colourless'
_exptl_crystal_colour_lustre clear
_exptl_crystal_colour_primary colourless
_exptl_crystal_density_diffrn 1.378
_exptl_crystal_description block
_exptl_crystal_F_000 2176
_exptl_crystal_size_max 0.132
_exptl_crystal_size_mid 0.075
_exptl_crystal_size_min 0.06
_refine_diff_density_max 0.516
_refine_diff_density_min -0.440
_refine_diff_density_rms 0.103
_refine_ls_extinction_method none
_refine_ls_goodness_of_fit_ref 1.032
_refine_ls_hydrogen_treatment constr
_refine_ls_matrix_type full
_refine_ls_number_parameters 577
_refine_ls_number_reflns 8952
_refine_ls_number_restraints 0
_refine_ls_restrained_S_all 1.032
_refine_ls_R_factor_all 0.1213
_refine_ls_R_factor_gt 0.0705
_refine_ls_shift/su_max 0.001
_refine_ls_shift/su_mean 0.000
_refine_ls_structure_factor_coef Fsqd
_refine_ls_weighting_details 'w=1/[\s^2^(Fo^2^)+(0.0220P)^2^+0.4376P] where P=(Fo^2^+2Fc^2^)/3'
_refine_ls_weighting_scheme calc
_refine_ls_wR_factor_gt 0.0968
_refine_ls_wR_factor_ref 0.1114
_reflns_Friedel_coverage 0.000
_reflns_number_gt 5840
_reflns_number_total 8952
_reflns_threshold_expression 'I > 2\s(I)'
_cod_data_source_file d1sc00238d2.cif
_cod_data_source_block 1Y
_cod_depositor_comments 'Adding full bibliography for 1560749--1560758.cif.'
_cod_database_code 1560750
_manchester_internal_diff_code astl1
_manchester_internal_stl_number 2
_manchester_internal_stl_name YEZ2
_manchester_internal_coll_client MG/STL
_manchester_internal_coll_user MG
_manchester_internal_coll_date 30/11/2015
_manchester_internal_process_user MG
_manchester_internal_process_date 30/11/2015
_manchester_internal_solution_user MG
_manchester_internal_solution_date 30/11/2015
_manchester_internal_refinement_user MG
_manchester_internal_refinement_date 14/12/2015
_manchester_internal_validation_user MG
_manchester_internal_validation_date 14/12/2015
_manchester_internal_archive_user AW
_manchester_internal_archive_date 18/12/2020
_chemical_oxdiff_formula C54H49Y1P4S4O1
_chemical_oxdiff_usercomment 'astl1 s/n YEZ2 for MG/EZ'
_shelx_space_group_comment
;
The symmetry employed for this shelxl refinement is uniquely defined
by the following loop, which should always be used as a source of
symmetry information in preference to the above space-group names.
They are only intended as comments.
;
_reflns_odcompleteness_completeness 99.71
_reflns_odcompleteness_iscentric 1
_reflns_odcompleteness_theta 26.32
_olex2_refinement_description
;
1. Fixed Uiso
 At 1.2 times of:
  All C(H) groups, All C(H,H) groups
2.a Ternary CH refined with riding coordinates:
 C26(H26)
2.b Secondary CH2 refined with riding coordinates:
 C51(H51A,H51B), C52(H52A,H52B), C53(H53A,H53B), C54(H54A,H54B)
2.c Aromatic/amide H refined with riding coordinates:
 C3(H3), C4(H4), C5(H5), C6(H6), C7(H7), C9(H9), C10(H10), C11(H11), C12(H12),
 C13(H13), C15(H15), C16(H16), C17(H17), C18(H18), C19(H19), C21(H21), C22(H22),
  C23(H23), C24(H24), C25(H25), C28(H28), C29(H29), C30(H30), C31(H31),
 C32(H32), C34(H34), C35(H35), C36(H36), C37(H37), C38(H38), C40(H40), C41(H41),
  C42(H42), C43(H43), C44(H44), C46(H46), C47(H47), C48(H48), C49(H49), C50(H50)
;
_shelx_shelxl_version_number 2014/7
_olex2_submission_special_instructions 'No special instructions were received'
_oxdiff_exptl_absorpt_empirical_details
;
Empirical correction (ABSPACK) includes:
- Absorption correction using spherical harmonics
- Frame scaling
;
_oxdiff_exptl_absorpt_empirical_full_max 1.106
_oxdiff_exptl_absorpt_empirical_full_min 0.813

loop_
_space_group_symop_operation_xyz
'x, y, z'
'-x+1/2, y+1/2, -z+1/2'
'-x, -y, -z'
'x-1/2, -y-1/2, z-1/2'

loop_
_atom_site_label
_atom_site_type_symbol
_atom_site_fract_x
_atom_site_fract_y
_atom_site_fract_z
_atom_site_U_iso_or_equiv
_atom_site_adp_type
_atom_site_occupancy
_atom_site_site_symmetry_order
_atom_site_calc_flag
_atom_site_refinement_flags_posn
_atom_site_refinement_flags_adp
_atom_site_refinement_flags_occupancy
_atom_site_disorder_assembly
_atom_site_disorder_group
Y1 Y 0.50478(5) 0.58826(2) 0.65618(2) 0.01708(14) Uani 1 1 d . . . . .
S1 S 0.65726(14) 0.62589(5) 0.77042(6) 0.0217(4) Uani 1 1 d . . . . .
S2 S 0.33160(14) 0.49642(5) 0.61546(6) 0.0216(3) Uani 1 1 d . . . . .
S3 S 0.30757(14) 0.66309(6) 0.67350(7) 0.0258(4) Uani 1 1 d . . . . .
S4 S 0.44780(14) 0.61616(5) 0.52179(6) 0.0216(4) Uani 1 1 d . . . . .
P1 P 0.57300(14) 0.55434(6) 0.80361(6) 0.0170(3) Uani 1 1 d . . . . .
P2 P 0.37111(14) 0.47845(5) 0.71129(6) 0.0173(3) Uani 1 1 d . . . . .
P3 P 0.42337(14) 0.72907(6) 0.65934(6) 0.0182(4) Uani 1 1 d . . . . .
P4 P 0.55354(14) 0.68749(6) 0.54667(6) 0.0172(3) Uani 1 1 d . . . . .
O1 O 0.6804(3) 0.54608(14) 0.62184(16) 0.0252(9) Uani 1 1 d . . . . .
C1 C 0.4909(5) 0.52173(19) 0.7404(2) 0.0167(13) Uani 1 1 d . . . . .
C2 C 0.6915(5) 0.5074(2) 0.8497(2) 0.0185(13) Uani 1 1 d . . . . .
C3 C 0.7620(5) 0.5283(2) 0.9057(2) 0.0241(14) Uani 1 1 d . . . . .
H3 H 0.7498 0.5677 0.9192 0.029 Uiso 1 1 calc R . . . .
C4 C 0.8508(5) 0.4928(3) 0.9429(3) 0.0342(16) Uani 1 1 d . . . . .
H4 H 0.8986 0.5079 0.9812 0.041 Uiso 1 1 calc R . . . .
C5 C 0.8686(6) 0.4353(3) 0.9237(3) 0.0396(17) Uani 1 1 d . . . . .
H5 H 0.9289 0.4107 0.9486 0.048 Uiso 1 1 calc R . . . .
C6 C 0.7980(6) 0.4137(2) 0.8680(3) 0.0349(16) Uani 1 1 d . . . . .
H6 H 0.8098 0.3742 0.8548 0.042 Uiso 1 1 calc R . . . .
C7 C 0.7095(5) 0.4496(2) 0.8310(3) 0.0242(14) Uani 1 1 d . . . . .
H7 H 0.6613 0.4343 0.7929 0.029 Uiso 1 1 calc R . . . .
C8 C 0.4874(5) 0.5777(2) 0.8672(2) 0.0173(13) Uani 1 1 d . . . . .
C9 C 0.4492(5) 0.5352(2) 0.9082(2) 0.0235(14) Uani 1 1 d . . . . .
H9 H 0.4699 0.4948 0.9032 0.028 Uiso 1 1 calc R . . . .
C10 C 0.3816(5) 0.5513(2) 0.9560(2) 0.0241(14) Uani 1 1 d . . . . .
H10 H 0.3571 0.5221 0.9840 0.029 Uiso 1 1 calc R . . . .
C11 C 0.3498(5) 0.6095(2) 0.9632(3) 0.0303(15) Uani 1 1 d . . . . .
H11 H 0.3044 0.6206 0.9965 0.036 Uiso 1 1 calc R . . . .
C12 C 0.3839(6) 0.6518(2) 0.9218(3) 0.0297(15) Uani 1 1 d . . . . .
H12 H 0.3600 0.6919 0.9261 0.036 Uiso 1 1 calc R . . . .
C13 C 0.4530(5) 0.6363(2) 0.8741(2) 0.0228(14) Uani 1 1 d . . . . .
H13 H 0.4767 0.6658 0.8461 0.027 Uiso 1 1 calc R . . . .
C14 C 0.4036(5) 0.3996(2) 0.7249(2) 0.0197(13) Uani 1 1 d . . . . .
C15 C 0.4087(5) 0.3769(2) 0.7864(3) 0.0291(15) Uani 1 1 d . . . . .
H15 H 0.3874 0.4015 0.8197 0.035 Uiso 1 1 calc R . . . .
C16 C 0.4444(6) 0.3185(2) 0.8002(3) 0.0369(17) Uani 1 1 d . . . . .
H16 H 0.4482 0.3036 0.8427 0.044 Uiso 1 1 calc R . . . .
C17 C 0.4739(7) 0.2828(3) 0.7523(3) 0.051(2) Uani 1 1 d . . . . .
H17 H 0.4965 0.2426 0.7611 0.061 Uiso 1 1 calc R . . . .
C18 C 0.4707(7) 0.3052(2) 0.6912(3) 0.054(2) Uani 1 1 d . . . . .
H18 H 0.4922 0.2805 0.6581 0.065 Uiso 1 1 calc R . . . .
C19 C 0.4362(6) 0.3638(2) 0.6774(3) 0.0395(18) Uani 1 1 d . . . . .
H19 H 0.4352 0.3789 0.6351 0.047 Uiso 1 1 calc R . . . .
C20 C 0.2306(5) 0.4905(2) 0.7466(2) 0.0173(13) Uani 1 1 d . . . . .
C21 C 0.1395(5) 0.4473(2) 0.7469(3) 0.0262(14) Uani 1 1 d . . . . .
H21 H 0.1515 0.4092 0.7297 0.031 Uiso 1 1 calc R . . . .
C22 C 0.0317(5) 0.4592(2) 0.7718(3) 0.0311(15) Uani 1 1 d . . . . .
H22 H -0.0295 0.4291 0.7719 0.037 Uiso 1 1 calc R . . . .
C23 C 0.0123(6) 0.5143(3) 0.7967(3) 0.0322(15) Uani 1 1 d . . . . .
H23 H -0.0617 0.5221 0.8141 0.039 Uiso 1 1 calc R . . . .
C24 C 0.1013(6) 0.5580(2) 0.7959(3) 0.0303(15) Uani 1 1 d . . . . .
H24 H 0.0885 0.5961 0.8127 0.036 Uiso 1 1 calc R . . . .
C25 C 0.2092(5) 0.5461(2) 0.7708(2) 0.0229(14) Uani 1 1 d . . . . .
H25 H 0.2695 0.5765 0.7701 0.027 Uiso 1 1 calc R . . . .
C26 C 0.5535(5) 0.70422(18) 0.6277(2) 0.0147(12) Uani 1 1 d . . . . .
H26 H 0.6348 0.7196 0.6507 0.018 Uiso 1 1 calc R . . . .
C27 C 0.4782(5) 0.7665(2) 0.7354(2) 0.0176(13) Uani 1 1 d . . . . .
C28 C 0.3959(6) 0.7737(2) 0.7786(3) 0.0266(15) Uani 1 1 d . . . . .
H28 H 0.3132 0.7590 0.7681 0.032 Uiso 1 1 calc R . . . .
C29 C 0.4314(7) 0.8019(2) 0.8370(3) 0.0383(18) Uani 1 1 d . . . . .
H29 H 0.3733 0.8066 0.8661 0.046 Uiso 1 1 calc R . . . .
C30 C 0.5512(7) 0.8231(2) 0.8531(3) 0.0363(17) Uani 1 1 d . . . . .
H30 H 0.5756 0.8424 0.8933 0.044 Uiso 1 1 calc R . . . .
C31 C 0.6358(6) 0.8166(2) 0.8111(3) 0.0391(17) Uani 1 1 d . . . . .
H31 H 0.7182 0.8315 0.8224 0.047 Uiso 1 1 calc R . . . .
C32 C 0.6011(6) 0.7879(2) 0.7518(3) 0.0294(15) Uani 1 1 d . . . . .
H32 H 0.6597 0.7830 0.7230 0.035 Uiso 1 1 calc R . . . .
C33 C 0.3322(5) 0.7848(2) 0.6100(2) 0.0189(13) Uani 1 1 d . . . . .
C34 C 0.3639(5) 0.8446(2) 0.6156(3) 0.0291(15) Uani 1 1 d . . . . .
H34 H 0.4357 0.8567 0.6445 0.035 Uiso 1 1 calc R . . . .
C35 C 0.2907(6) 0.8866(2) 0.5789(3) 0.0359(17) Uani 1 1 d . . . . .
H35 H 0.3127 0.9273 0.5827 0.043 Uiso 1 1 calc R . . . .
C36 C 0.1863(6) 0.8693(3) 0.5371(3) 0.0374(17) Uani 1 1 d . . . . .
H36 H 0.1360 0.8981 0.5124 0.045 Uiso 1 1 calc R . . . .
C37 C 0.1549(6) 0.8106(3) 0.5311(3) 0.0413(17) Uani 1 1 d . . . . .
H37 H 0.0834 0.7987 0.5018 0.050 Uiso 1 1 calc R . . . .
C38 C 0.2271(6) 0.7687(2) 0.5676(3) 0.0321(16) Uani 1 1 d . . . . .
H38 H 0.2041 0.7282 0.5635 0.038 Uiso 1 1 calc R . . . .
C39 C 0.5022(5) 0.7455(2) 0.4881(2) 0.0185(13) Uani 1 1 d . . . . .
C40 C 0.3860(5) 0.7442(2) 0.4509(3) 0.0301(15) Uani 1 1 d . . . . .
H40 H 0.3312 0.7122 0.4557 0.036 Uiso 1 1 calc R . . . .
C41 C 0.3474(6) 0.7882(2) 0.4067(3) 0.0317(15) Uani 1 1 d . . . . .
H41 H 0.2659 0.7870 0.3823 0.038 Uiso 1 1 calc R . . . .
C42 C 0.4262(6) 0.8336(2) 0.3981(2) 0.0274(15) Uani 1 1 d . . . . .
H42 H 0.4007 0.8632 0.3667 0.033 Uiso 1 1 calc R . . . .
C43 C 0.5434(6) 0.8366(2) 0.4352(3) 0.0368(17) Uani 1 1 d . . . . .
H43 H 0.5978 0.8686 0.4299 0.044 Uiso 1 1 calc R . . . .
C44 C 0.5809(6) 0.7925(2) 0.4802(3) 0.0315(16) Uani 1 1 d . . . . .
H44 H 0.6611 0.7945 0.5058 0.038 Uiso 1 1 calc R . . . .
C45 C 0.7172(5) 0.6747(2) 0.5404(2) 0.0190(13) Uani 1 1 d . . . . .
C46 C 0.8155(6) 0.7015(3) 0.5793(3) 0.0394(17) Uani 1 1 d . . . . .
H46 H 0.7985 0.7295 0.6106 0.047 Uiso 1 1 calc R . . . .
C47 C 0.9365(6) 0.6889(3) 0.5742(3) 0.050(2) Uani 1 1 d . . . . .
H47 H 1.0021 0.7072 0.6027 0.059 Uiso 1 1 calc R . . . .
C48 C 0.9643(6) 0.6496(2) 0.5275(3) 0.0379(17) Uani 1 1 d . . . . .
H48 H 1.0484 0.6407 0.5236 0.046 Uiso 1 1 calc R . . . .
C49 C 0.8670(6) 0.6237(2) 0.4872(3) 0.0332(16) Uani 1 1 d . . . . .
H49 H 0.8839 0.5973 0.4545 0.040 Uiso 1 1 calc R . . . .
C50 C 0.7454(5) 0.6357(2) 0.4938(2) 0.0233(14) Uani 1 1 d . . . . .
H50 H 0.6795 0.6170 0.4659 0.028 Uiso 1 1 calc R . . . .
C51 C 0.8084(6) 0.5446(3) 0.6551(3) 0.059(2) Uani 1 1 d . . . . .
H51A H 0.8115 0.5288 0.6992 0.071 Uiso 1 1 calc R . . . .
H51B H 0.8444 0.5850 0.6580 0.071 Uiso 1 1 calc R . . . .
C52 C 0.8792(6) 0.5055(3) 0.6167(3) 0.053(2) Uani 1 1 d . . . . .
H52A H 0.9248 0.5293 0.5884 0.063 Uiso 1 1 calc R . . . .
H52B H 0.9400 0.4810 0.6455 0.063 Uiso 1 1 calc R . . . .
C53 C 0.7865(7) 0.4687(3) 0.5790(4) 0.083(3) Uani 1 1 d . . . . .
H53A H 0.7815 0.4299 0.6005 0.099 Uiso 1 1 calc R . . . .
H53B H 0.8091 0.4617 0.5358 0.099 Uiso 1 1 calc R . . . .
C54 C 0.6647(6) 0.4996(2) 0.5731(3) 0.0376(17) Uani 1 1 d . . . . .
H54A H 0.6422 0.5168 0.5295 0.045 Uiso 1 1 calc R . . . .
H54B H 0.5982 0.4717 0.5808 0.045 Uiso 1 1 calc R . . . .

loop_
_atom_site_aniso_label
_atom_site_aniso_U_11
_atom_site_aniso_U_22
_atom_site_aniso_U_33
_atom_site_aniso_U_23
_atom_site_aniso_U_13
_atom_site_aniso_U_12
Y1 0.0210(3) 0.0167(3) 0.0129(3) 0.0004(2) 0.0007(3) -0.0017(3)
S1 0.0268(9) 0.0201(7) 0.0170(8) 0.0006(6) -0.0005(7) -0.0082(7)
S2 0.0269(9) 0.0222(8) 0.0137(7) -0.0008(6) -0.0029(7) -0.0047(7)
S3 0.0222(9) 0.0235(8) 0.0328(9) 0.0017(6) 0.0072(8) -0.0029(7)
S4 0.0259(9) 0.0205(7) 0.0169(8) 0.0005(6) -0.0015(7) -0.0052(7)
P1 0.0184(9) 0.0183(7) 0.0136(8) 0.0009(6) 0.0005(7) -0.0007(7)
P2 0.0182(9) 0.0175(7) 0.0160(8) -0.0002(6) 0.0025(7) -0.0015(7)
P3 0.0199(9) 0.0165(7) 0.0175(8) 0.0006(6) 0.0010(7) -0.0003(7)
P4 0.0195(9) 0.0172(7) 0.0146(8) 0.0011(6) 0.0018(7) -0.0021(7)
O1 0.021(2) 0.030(2) 0.024(2) -0.0024(17) 0.000(2) 0.0043(19)
C1 0.019(3) 0.017(3) 0.015(3) -0.001(2) 0.003(3) 0.004(2)
C2 0.011(3) 0.028(3) 0.017(3) 0.005(2) 0.004(3) 0.001(3)
C3 0.019(4) 0.034(3) 0.020(3) 0.004(3) 0.003(3) -0.001(3)
C4 0.022(4) 0.054(4) 0.027(4) 0.004(3) 0.003(3) 0.004(3)
C5 0.031(4) 0.050(4) 0.038(4) 0.019(3) 0.007(4) 0.013(3)
C6 0.036(4) 0.027(3) 0.045(4) 0.014(3) 0.015(4) 0.012(3)
C7 0.020(4) 0.024(3) 0.031(4) 0.003(3) 0.011(3) -0.005(3)
C8 0.018(3) 0.018(3) 0.014(3) 0.002(2) -0.003(3) 0.002(2)
C9 0.016(3) 0.028(3) 0.023(3) 0.007(3) -0.007(3) 0.008(3)
C10 0.021(4) 0.039(4) 0.013(3) 0.008(3) 0.005(3) 0.006(3)
C11 0.019(4) 0.049(4) 0.023(3) -0.007(3) 0.004(3) 0.007(3)
C12 0.035(4) 0.022(3) 0.030(4) -0.009(3) 0.000(3) 0.008(3)
C13 0.024(4) 0.026(3) 0.018(3) 0.001(2) 0.001(3) 0.000(3)
C14 0.020(3) 0.016(3) 0.023(3) 0.004(2) 0.002(3) 0.001(3)
C15 0.039(4) 0.025(3) 0.026(3) 0.003(3) 0.015(3) 0.003(3)
C16 0.042(4) 0.031(4) 0.040(4) 0.016(3) 0.013(4) 0.007(3)
C17 0.065(6) 0.026(4) 0.061(5) 0.007(3) 0.010(5) 0.018(4)
C18 0.089(7) 0.032(4) 0.041(4) -0.003(3) 0.009(5) 0.029(4)
C19 0.062(5) 0.033(4) 0.022(4) 0.000(3) 0.003(4) 0.007(3)
C20 0.014(3) 0.020(3) 0.018(3) 0.005(2) -0.001(3) -0.002(3)
C21 0.021(4) 0.027(3) 0.029(4) 0.001(3) -0.001(3) -0.001(3)
C22 0.019(4) 0.028(3) 0.046(4) 0.009(3) 0.006(3) -0.002(3)
C23 0.020(4) 0.052(4) 0.026(4) 0.010(3) 0.007(3) 0.007(3)
C24 0.029(4) 0.036(4) 0.026(4) -0.009(3) 0.004(3) 0.007(3)
C25 0.023(4) 0.029(3) 0.016(3) 0.001(2) 0.000(3) 0.002(3)
C26 0.017(3) 0.014(3) 0.013(3) 0.000(2) 0.000(3) -0.003(2)
C27 0.027(4) 0.010(3) 0.014(3) 0.004(2) -0.002(3) 0.004(3)
C28 0.032(4) 0.021(3) 0.028(3) 0.001(3) 0.008(3) 0.006(3)
C29 0.066(6) 0.025(3) 0.028(4) -0.007(3) 0.017(4) 0.007(4)
C30 0.060(5) 0.030(4) 0.017(3) -0.008(3) 0.000(4) 0.001(4)
C31 0.043(5) 0.033(4) 0.037(4) -0.013(3) -0.009(4) -0.001(3)
C32 0.040(4) 0.024(3) 0.024(3) -0.006(3) 0.006(3) 0.005(3)
C33 0.022(4) 0.019(3) 0.017(3) -0.003(2) 0.007(3) 0.005(3)
C34 0.023(4) 0.022(3) 0.040(4) 0.001(3) -0.003(3) 0.004(3)
C35 0.042(5) 0.022(3) 0.044(4) 0.014(3) 0.009(4) 0.004(3)
C36 0.038(5) 0.047(4) 0.030(4) 0.018(3) 0.014(4) 0.018(4)
C37 0.035(4) 0.047(4) 0.037(4) 0.004(3) -0.008(4) 0.010(3)
C38 0.030(4) 0.029(3) 0.035(4) 0.001(3) -0.004(3) -0.001(3)
C39 0.023(4) 0.018(3) 0.013(3) -0.001(2) -0.001(3) 0.002(3)
C40 0.024(4) 0.035(3) 0.029(4) 0.015(3) -0.004(3) -0.008(3)
C41 0.019(4) 0.042(4) 0.032(4) 0.011(3) -0.002(3) -0.003(3)
C42 0.042(4) 0.024(3) 0.016(3) 0.004(3) 0.007(3) 0.012(3)
C43 0.046(5) 0.029(3) 0.033(4) 0.009(3) -0.004(4) -0.011(3)
C44 0.028(4) 0.032(3) 0.028(4) 0.004(3) -0.016(3) -0.007(3)
C45 0.018(3) 0.022(3) 0.016(3) 0.000(2) 0.001(3) -0.002(3)
C46 0.024(4) 0.051(4) 0.046(4) -0.026(3) 0.014(4) -0.002(3)
C47 0.020(4) 0.069(5) 0.060(5) -0.039(4) 0.005(4) -0.013(4)
C48 0.022(4) 0.043(4) 0.052(4) -0.012(3) 0.014(4) -0.004(3)
C49 0.033(4) 0.034(4) 0.035(4) -0.011(3) 0.014(4) 0.002(3)
C50 0.025(4) 0.027(3) 0.017(3) -0.004(3) -0.001(3) -0.007(3)
C51 0.035(5) 0.085(5) 0.051(5) -0.024(4) -0.015(4) 0.018(4)
C52 0.039(5) 0.075(5) 0.044(5) 0.001(4) 0.007(4) 0.018(4)
C53 0.041(6) 0.062(5) 0.138(8) -0.049(5) -0.007(6) 0.021(4)
C54 0.042(5) 0.036(4) 0.035(4) -0.017(3) 0.005(4) 0.009(3)

loop_
_atom_type_symbol
_atom_type_description
_atom_type_scat_dispersion_real
_atom_type_scat_dispersion_imag
_atom_type_scat_source
C C 0.0033 0.0016 'International Tables Vol C Tables 4.2.6.8 and 6.1.1.4'
H H 0.0000 0.0000 'International Tables Vol C Tables 4.2.6.8 and 6.1.1.4'
O O 0.0106 0.0060 'International Tables Vol C Tables 4.2.6.8 and 6.1.1.4'
P P 0.1023 0.0942 'International Tables Vol C Tables 4.2.6.8 and 6.1.1.4'
S S 0.1246 0.1234 'International Tables Vol C Tables 4.2.6.8 and 6.1.1.4'
Y Y -2.7962 3.5667 'International Tables Vol C Tables 4.2.6.8 and 6.1.1.4'

loop_
_exptl_crystal_face_index_h
_exptl_crystal_face_index_k
_exptl_crystal_face_index_l
_exptl_crystal_face_perp_dist
-8 27 0 0.0328
4 2 27 0.0464
14 11 4 0.0199
-13 -16 2 0.0279
-12 -11 19 0.0493
12 11 -19 0.0493
-6 -12 -23 0.0459
8 -26 3 0.0264

loop_
_geom_angle_atom_site_label_1
_geom_angle_atom_site_label_2
_geom_angle_atom_site_label_3
_geom_angle
_geom_angle_site_symmetry_1
_geom_angle_site_symmetry_3
_geom_angle_publ_flag
S1 Y1 S2 138.41(4) . . ?
S1 Y1 S4 141.15(4) . . ?
S2 Y1 S4 80.40(4) . . ?
S3 Y1 S1 93.79(4) . . ?
S3 Y1 S2 89.81(4) . . ?
S3 Y1 S4 86.78(4) . . ?
O1 Y1 S1 89.27(9) . . ?
O1 Y1 S2 98.18(9) . . ?
O1 Y1 S3 164.18(9) . . ?
O1 Y1 S4 81.17(9) . . ?
O1 Y1 C1 97.08(14) . . ?
O1 Y1 C26 97.27(13) . . ?
C1 Y1 S1 69.50(12) . . ?
C1 Y1 S2 68.98(12) . . ?
C1 Y1 S3 98.53(12) . . ?
C1 Y1 S4 148.82(12) . . ?
C1 Y1 C26 144.12(15) . . ?
C26 Y1 S1 77.98(10) . . ?
C26 Y1 S2 140.28(11) . . ?
C26 Y1 S3 68.32(11) . . ?
C26 Y1 S4 66.18(10) . . ?
P1 S1 Y1 79.46(6) . . ?
P2 S2 Y1 79.66(6) . . ?
P3 S3 Y1 85.37(7) . . ?
P4 S4 Y1 83.86(6) . . ?
C1 P1 S1 107.06(18) . . ?
C1 P1 C2 114.4(2) . . ?
C1 P1 C8 116.5(3) . . ?
C2 P1 S1 109.06(18) . . ?
C8 P1 S1 109.26(16) . . ?
C8 P1 C2 100.2(2) . . ?
C1 P2 S2 106.14(18) . . ?
C1 P2 C14 113.2(2) . . ?
C1 P2 C20 114.8(2) . . ?
C14 P2 S2 110.78(18) . . ?
C20 P2 S2 108.29(17) . . ?
C20 P2 C14 103.6(2) . . ?
C26 P3 S3 112.44(16) . . ?
C26 P3 C27 108.1(3) . . ?
C26 P3 C33 113.9(2) . . ?
C27 P3 S3 109.95(18) . . ?
C33 P3 S3 107.54(19) . . ?
C33 P3 C27 104.6(2) . . ?
C26 P4 S4 109.99(17) . . ?
C26 P4 C39 117.2(2) . . ?
C26 P4 C45 104.7(2) . . ?
C39 P4 S4 107.45(18) . . ?
C39 P4 C45 105.3(2) . . ?
C45 P4 S4 112.25(17) . . ?
C51 O1 Y1 128.6(3) . . ?
C51 O1 C54 108.6(4) . . ?
C54 O1 Y1 119.9(3) . . ?
P1 C1 Y1 103.3(2) . . ?
P1 C1 P2 148.1(3) . . ?
P2 C1 Y1 103.8(2) . . ?
C3 C2 P1 120.2(4) . . ?
C3 C2 C7 118.6(5) . . ?
C7 C2 P1 121.1(4) . . ?
C2 C3 H3 119.3 . . ?
C2 C3 C4 121.4(5) . . ?
C4 C3 H3 119.3 . . ?
C3 C4 H4 120.2 . . ?
C5 C4 C3 119.5(6) . . ?
C5 C4 H4 120.2 . . ?
C4 C5 H5 120.2 . . ?
C4 C5 C6 119.6(6) . . ?
C6 C5 H5 120.2 . . ?
C5 C6 H6 119.7 . . ?
C5 C6 C7 120.5(6) . . ?
C7 C6 H6 119.7 . . ?
C2 C7 C6 120.3(5) . . ?
C2 C7 H7 119.8 . . ?
C6 C7 H7 119.8 . . ?
C9 C8 P1 119.2(4) . . ?
C13 C8 P1 121.9(4) . . ?
C13 C8 C9 118.8(5) . . ?
C8 C9 H9 119.7 . . ?
C10 C9 C8 120.7(5) . . ?
C10 C9 H9 119.7 . . ?
C9 C10 H10 119.9 . . ?
C11 C10 C9 120.2(5) . . ?
C11 C10 H10 119.9 . . ?
C10 C11 H11 120.1 . . ?
C10 C11 C12 119.7(5) . . ?
C12 C11 H11 120.1 . . ?
C11 C12 H12 119.7 . . ?
C11 C12 C13 120.6(5) . . ?
C13 C12 H12 119.7 . . ?
C8 C13 H13 120.0 . . ?
C12 C13 C8 120.0(5) . . ?
C12 C13 H13 120.0 . . ?
C15 C14 P2 119.1(4) . . ?
C19 C14 P2 121.7(4) . . ?
C19 C14 C15 118.9(5) . . ?
C14 C15 H15 119.5 . . ?
C14 C15 C16 121.0(5) . . ?
C16 C15 H15 119.5 . . ?
C15 C16 H16 120.2 . . ?
C17 C16 C15 119.7(5) . . ?
C17 C16 H16 120.2 . . ?
C16 C17 H17 120.2 . . ?
C16 C17 C18 119.7(5) . . ?
C18 C17 H17 120.2 . . ?
C17 C18 H18 119.6 . . ?
C17 C18 C19 120.8(6) . . ?
C19 C18 H18 119.6 . . ?
C14 C19 C18 119.9(5) . . ?
C14 C19 H19 120.0 . . ?
C18 C19 H19 120.0 . . ?
C21 C20 P2 122.7(4) . . ?
C25 C20 P2 119.0(4) . . ?
C25 C20 C21 118.2(5) . . ?
C20 C21 H21 119.6 . . ?
C22 C21 C20 120.8(5) . . ?
C22 C21 H21 119.6 . . ?
C21 C22 H22 119.7 . . ?
C23 C22 C21 120.5(5) . . ?
C23 C22 H22 119.7 . . ?
C22 C23 H23 120.3 . . ?
C22 C23 C24 119.4(6) . . ?
C24 C23 H23 120.3 . . ?
C23 C24 H24 120.0 . . ?
C25 C24 C23 120.0(5) . . ?
C25 C24 H24 120.0 . . ?
C20 C25 H25 119.5 . . ?
C24 C25 C20 121.0(5) . . ?
C24 C25 H25 119.5 . . ?
Y1 C26 H26 114.2 . . ?
P3 C26 Y1 91.65(19) . . ?
P3 C26 H26 114.2 . . ?
P4 C26 Y1 92.03(17) . . ?
P4 C26 P3 124.4(3) . . ?
P4 C26 H26 114.2 . . ?
C28 C27 P3 118.4(4) . . ?
C28 C27 C32 118.9(5) . . ?
C32 C27 P3 122.7(4) . . ?
C27 C28 H28 119.3 . . ?
C27 C28 C29 121.3(6) . . ?
C29 C28 H28 119.3 . . ?
C28 C29 H29 120.0 . . ?
C30 C29 C28 119.9(6) . . ?
C30 C29 H29 120.0 . . ?
C29 C30 H30 119.8 . . ?
C29 C30 C31 120.3(6) . . ?
C31 C30 H30 119.8 . . ?
C30 C31 H31 119.8 . . ?
C30 C31 C32 120.3(6) . . ?
C32 C31 H31 119.8 . . ?
C27 C32 H32 120.4 . . ?
C31 C32 C27 119.2(6) . . ?
C31 C32 H32 120.4 . . ?
C34 C33 P3 121.1(4) . . ?
C38 C33 P3 120.3(4) . . ?
C38 C33 C34 118.6(5) . . ?
C33 C34 H34 120.0 . . ?
C35 C34 C33 120.1(5) . . ?
C35 C34 H34 120.0 . . ?
C34 C35 H35 119.9 . . ?
C36 C35 C34 120.2(5) . . ?
C36 C35 H35 119.9 . . ?
C35 C36 H36 119.9 . . ?
C37 C36 C35 120.1(6) . . ?
C37 C36 H36 119.9 . . ?
C36 C37 H37 120.0 . . ?
C36 C37 C38 120.0(6) . . ?
C38 C37 H37 120.0 . . ?
C33 C38 C37 121.1(5) . . ?
C33 C38 H38 119.4 . . ?
C37 C38 H38 119.4 . . ?
C40 C39 P4 121.6(4) . . ?
C40 C39 C44 118.4(5) . . ?
C44 C39 P4 120.1(4) . . ?
C39 C40 H40 119.3 . . ?
C39 C40 C41 121.4(5) . . ?
C41 C40 H40 119.3 . . ?
C40 C41 H41 120.0 . . ?
C42 C41 C40 119.9(6) . . ?
C42 C41 H41 120.0 . . ?
C41 C42 H42 119.9 . . ?
C41 C42 C43 120.2(5) . . ?
C43 C42 H42 119.9 . . ?
C42 C43 H43 120.3 . . ?
C42 C43 C44 119.5(6) . . ?
C44 C43 H43 120.3 . . ?
C39 C44 C43 120.6(5) . . ?
C39 C44 H44 119.7 . . ?
C43 C44 H44 119.7 . . ?
C46 C45 P4 124.0(4) . . ?
C46 C45 C50 117.6(5) . . ?
C50 C45 P4 118.4(4) . . ?
C45 C46 H46 119.1 . . ?
C47 C46 C45 121.8(5) . . ?
C47 C46 H46 119.1 . . ?
C46 C47 H47 119.8 . . ?
C46 C47 C48 120.4(6) . . ?
C48 C47 H47 119.8 . . ?
C47 C48 H48 120.9 . . ?
C49 C48 C47 118.3(6) . . ?
C49 C48 H48 120.9 . . ?
C48 C49 H49 119.6 . . ?
C50 C49 C48 120.8(5) . . ?
C50 C49 H49 119.6 . . ?
C45 C50 H50 119.4 . . ?
C49 C50 C45 121.2(5) . . ?
C49 C50 H50 119.4 . . ?
O1 C51 H51A 110.4 . . ?
O1 C51 H51B 110.4 . . ?
O1 C51 C52 106.8(5) . . ?
H51A C51 H51B 108.6 . . ?
C52 C51 H51A 110.4 . . ?
C52 C51 H51B 110.4 . . ?
C51 C52 H52A 110.7 . . ?
C51 C52 H52B 110.7 . . ?
H52A C52 H52B 108.8 . . ?
C53 C52 C51 105.3(6) . . ?
C53 C52 H52A 110.7 . . ?
C53 C52 H52B 110.7 . . ?
C52 C53 H53A 110.1 . . ?
C52 C53 H53B 110.1 . . ?
C52 C53 C54 108.1(5) . . ?
H53A C53 H53B 108.4 . . ?
C54 C53 H53A 110.1 . . ?
C54 C53 H53B 110.1 . . ?
O1 C54 C53 106.0(5) . . ?
O1 C54 H54A 110.5 . . ?
O1 C54 H54B 110.5 . . ?
C53 C54 H54A 110.5 . . ?
C53 C54 H54B 110.5 . . ?
H54A C54 H54B 108.7 . . ?

loop_
_geom_bond_atom_site_label_1
_geom_bond_atom_site_label_2
_geom_bond_distance
_geom_bond_site_symmetry_2
_geom_bond_publ_flag
Y1 S1 2.8245(14) . ?
Y1 S2 2.8396(14) . ?
Y1 S3 2.7955(15) . ?
Y1 S4 2.8643(14) . ?
Y1 O1 2.344(4) . ?
Y1 C1 2.344(5) . ?
Y1 C26 2.756(4) . ?
S1 P1 2.0330(18) . ?
S2 P2 2.0327(18) . ?
S3 P3 2.0014(19) . ?
S4 P4 1.9995(18) . ?
P1 C1 1.652(5) . ?
P1 C2 1.824(5) . ?
P1 C8 1.822(5) . ?
P2 C1 1.665(5) . ?
P2 C14 1.829(5) . ?
P2 C20 1.817(5) . ?
P3 C26 1.745(5) . ?
P3 C27 1.822(5) . ?
P3 C33 1.822(5) . ?
P4 C26 1.744(5) . ?
P4 C39 1.824(5) . ?
P4 C45 1.825(5) . ?
O1 C51 1.453(7) . ?
O1 C54 1.458(6) . ?
C2 C3 1.384(7) . ?
C2 C7 1.384(6) . ?
C3 H3 0.9500 . ?
C3 C4 1.395(7) . ?
C4 H4 0.9500 . ?
C4 C5 1.382(7) . ?
C5 H5 0.9500 . ?
C5 C6 1.383(8) . ?
C6 H6 0.9500 . ?
C6 C7 1.396(7) . ?
C7 H7 0.9500 . ?
C8 C9 1.395(6) . ?
C8 C13 1.389(6) . ?
C9 H9 0.9500 . ?
C9 C10 1.383(7) . ?
C10 H10 0.9500 . ?
C10 C11 1.373(6) . ?
C11 H11 0.9500 . ?
C11 C12 1.381(7) . ?
C12 H12 0.9500 . ?
C12 C13 1.388(7) . ?
C13 H13 0.9500 . ?
C14 C15 1.384(6) . ?
C14 C19 1.375(7) . ?
C15 H15 0.9500 . ?
C15 C16 1.392(6) . ?
C16 H16 0.9500 . ?
C16 C17 1.367(7) . ?
C17 H17 0.9500 . ?
C17 C18 1.375(8) . ?
C18 H18 0.9500 . ?
C18 C19 1.392(7) . ?
C19 H19 0.9500 . ?
C20 C21 1.390(7) . ?
C20 C25 1.388(6) . ?
C21 H21 0.9500 . ?
C21 C22 1.381(7) . ?
C22 H22 0.9500 . ?
C22 C23 1.378(7) . ?
C23 H23 0.9500 . ?
C23 C24 1.384(7) . ?
C24 H24 0.9500 . ?
C24 C25 1.383(7) . ?
C25 H25 0.9500 . ?
C26 H26 1.0000 . ?
C27 C28 1.380(7) . ?
C27 C32 1.411(7) . ?
C28 H28 0.9500 . ?
C28 C29 1.382(7) . ?
C29 H29 0.9500 . ?
C29 C30 1.377(8) . ?
C30 H30 0.9500 . ?
C30 C31 1.377(8) . ?
C31 H31 0.9500 . ?
C31 C32 1.402(7) . ?
C32 H32 0.9500 . ?
C33 C34 1.393(6) . ?
C33 C38 1.381(7) . ?
C34 H34 0.9500 . ?
C34 C35 1.391(7) . ?
C35 H35 0.9500 . ?
C35 C36 1.376(8) . ?
C36 H36 0.9500 . ?
C36 C37 1.369(7) . ?
C37 H37 0.9500 . ?
C37 C38 1.382(7) . ?
C38 H38 0.9500 . ?
C39 C40 1.376(7) . ?
C39 C44 1.388(7) . ?
C40 H40 0.9500 . ?
C40 C41 1.380(7) . ?
C41 H41 0.9500 . ?
C41 C42 1.365(7) . ?
C42 H42 0.9500 . ?
C42 C43 1.385(8) . ?
C43 H43 0.9500 . ?
C43 C44 1.391(7) . ?
C44 H44 0.9500 . ?
C45 C46 1.378(7) . ?
C45 C50 1.386(6) . ?
C46 H46 0.9500 . ?
C46 C47 1.364(8) . ?
C47 H47 0.9500 . ?
C47 C48 1.393(7) . ?
C48 H48 0.9500 . ?
C48 C49 1.376(7) . ?
C49 H49 0.9500 . ?
C49 C50 1.375(7) . ?
C50 H50 0.9500 . ?
C51 H51A 0.9900 . ?
C51 H51B 0.9900 . ?
C51 C52 1.489(7) . ?
C52 H52A 0.9900 . ?
C52 H52B 0.9900 . ?
C52 C53 1.443(8) . ?
C53 H53A 0.9900 . ?
C53 H53B 0.9900 . ?
C53 C54 1.483(8) . ?
C54 H54A 0.9900 . ?
C54 H54B 0.9900 . ?

loop_
_geom_torsion_atom_site_label_1
_geom_torsion_atom_site_label_2
_geom_torsion_atom_site_label_3
_geom_torsion_atom_site_label_4
_geom_torsion
_geom_torsion_site_symmetry_1
_geom_torsion_site_symmetry_2
_geom_torsion_site_symmetry_3
_geom_torsion_site_symmetry_4
_geom_torsion_publ_flag
Y1 O1 C51 C52 172.3(4) . . . . ?
Y1 O1 C54 C53 -160.5(4) . . . . ?
S1 P1 C1 Y1 -7.8(2) . . . . ?
S1 P1 C1 P2 -155.3(5) . . . . ?
S1 P1 C2 C3 63.7(4) . . . . ?
S1 P1 C2 C7 -119.0(4) . . . . ?
S1 P1 C8 C9 -163.7(4) . . . . ?
S1 P1 C8 C13 19.9(5) . . . . ?
S2 P2 C1 Y1 11.8(2) . . . . ?
S2 P2 C1 P1 159.3(5) . . . . ?
S2 P2 C14 C15 -167.6(4) . . . . ?
S2 P2 C14 C19 19.4(6) . . . . ?
S2 P2 C20 C21 85.4(4) . . . . ?
S2 P2 C20 C25 -90.6(4) . . . . ?
S3 P3 C26 Y1 -13.86(18) . . . . ?
S3 P3 C26 P4 79.7(3) . . . . ?
S3 P3 C27 C28 -37.2(4) . . . . ?
S3 P3 C27 C32 142.4(4) . . . . ?
S3 P3 C33 C34 149.8(4) . . . . ?
S3 P3 C33 C38 -28.0(5) . . . . ?
S4 P4 C26 Y1 26.19(19) . . . . ?
S4 P4 C26 P3 -67.2(3) . . . . ?
S4 P4 C39 C40 20.7(5) . . . . ?
S4 P4 C39 C44 -159.5(4) . . . . ?
S4 P4 C45 C46 -148.9(4) . . . . ?
S4 P4 C45 C50 31.3(4) . . . . ?
P1 C2 C3 C4 178.1(4) . . . . ?
P1 C2 C7 C6 -178.0(4) . . . . ?
P1 C8 C9 C10 -178.5(4) . . . . ?
P1 C8 C13 C12 177.7(4) . . . . ?
P2 C14 C15 C16 -174.0(4) . . . . ?
P2 C14 C19 C18 174.5(5) . . . . ?
P2 C20 C21 C22 -177.3(4) . . . . ?
P2 C20 C25 C24 177.6(4) . . . . ?
P3 C27 C28 C29 -179.7(4) . . . . ?
P3 C27 C32 C31 179.6(4) . . . . ?
P3 C33 C34 C35 -178.0(4) . . . . ?
P3 C33 C38 C37 178.2(4) . . . . ?
P4 C39 C40 C41 179.8(4) . . . . ?
P4 C39 C44 C43 179.3(4) . . . . ?
P4 C45 C46 C47 177.7(5) . . . . ?
P4 C45 C50 C49 -179.2(4) . . . . ?
O1 C51 C52 C53 -21.5(8) . . . . ?
C1 P1 C2 C3 -176.5(4) . . . . ?
C1 P1 C2 C7 0.9(5) . . . . ?
C1 P1 C8 C9 74.9(5) . . . . ?
C1 P1 C8 C13 -101.6(5) . . . . ?
C1 P2 C14 C15 73.3(5) . . . . ?
C1 P2 C14 C19 -99.6(5) . . . . ?
C1 P2 C20 C21 -156.3(4) . . . . ?
C1 P2 C20 C25 27.8(5) . . . . ?
C2 P1 C1 Y1 -128.8(2) . . . . ?
C2 P1 C1 P2 83.7(6) . . . . ?
C2 P1 C8 C9 -49.2(5) . . . . ?
C2 P1 C8 C13 134.4(4) . . . . ?
C2 C3 C4 C5 -0.3(8) . . . . ?
C3 C2 C7 C6 -0.7(8) . . . . ?
C3 C4 C5 C6 -0.2(9) . . . . ?
C4 C5 C6 C7 0.3(9) . . . . ?
C5 C6 C7 C2 0.2(8) . . . . ?
C7 C2 C3 C4 0.7(8) . . . . ?
C8 P1 C1 Y1 114.8(2) . . . . ?
C8 P1 C1 P2 -32.7(7) . . . . ?
C8 P1 C2 C3 -51.0(5) . . . . ?
C8 P1 C2 C7 126.3(4) . . . . ?
C8 C9 C10 C11 0.8(8) . . . . ?
C9 C8 C13 C12 1.2(8) . . . . ?
C9 C10 C11 C12 1.0(8) . . . . ?
C10 C11 C12 C13 -1.7(9) . . . . ?
C11 C12 C13 C8 0.6(9) . . . . ?
C13 C8 C9 C10 -1.9(8) . . . . ?
C14 P2 C1 Y1 133.5(2) . . . . ?
C14 P2 C1 P1 -79.0(6) . . . . ?
C14 P2 C20 C21 -32.3(5) . . . . ?
C14 P2 C20 C25 151.7(4) . . . . ?
C14 C15 C16 C17 -0.6(10) . . . . ?
C15 C14 C19 C18 1.5(10) . . . . ?
C15 C16 C17 C18 1.4(11) . . . . ?
C16 C17 C18 C19 -0.8(12) . . . . ?
C17 C18 C19 C14 -0.7(11) . . . . ?
C19 C14 C15 C16 -0.9(9) . . . . ?
C20 P2 C1 Y1 -107.8(2) . . . . ?
C20 P2 C1 P1 39.7(7) . . . . ?
C20 P2 C14 C15 -51.7(5) . . . . ?
C20 P2 C14 C19 135.4(5) . . . . ?
C20 C21 C22 C23 0.3(8) . . . . ?
C21 C20 C25 C24 1.5(7) . . . . ?
C21 C22 C23 C24 0.5(8) . . . . ?
C22 C23 C24 C25 -0.4(8) . . . . ?
C23 C24 C25 C20 -0.6(8) . . . . ?
C25 C20 C21 C22 -1.3(8) . . . . ?
C26 P3 C27 C28 -160.3(4) . . . . ?
C26 P3 C27 C32 19.4(5) . . . . ?
C26 P3 C33 C34 -84.8(5) . . . . ?
C26 P3 C33 C38 97.3(5) . . . . ?
C26 P4 C39 C40 -103.7(5) . . . . ?
C26 P4 C39 C44 76.2(5) . . . . ?
C26 P4 C45 C46 -29.6(5) . . . . ?
C26 P4 C45 C50 150.6(4) . . . . ?
C27 P3 C26 Y1 107.68(19) . . . . ?
C27 P3 C26 P4 -158.7(3) . . . . ?
C27 P3 C33 C34 33.0(5) . . . . ?
C27 P3 C33 C38 -144.9(4) . . . . ?
C27 C28 C29 C30 -0.3(8) . . . . ?
C28 C27 C32 C31 -0.8(7) . . . . ?
C28 C29 C30 C31 0.2(9) . . . . ?
C29 C30 C31 C32 -0.3(9) . . . . ?
C30 C31 C32 C27 0.7(8) . . . . ?
C32 C27 C28 C29 0.6(7) . . . . ?
C33 P3 C26 Y1 -136.6(2) . . . . ?
C33 P3 C26 P4 -43.0(4) . . . . ?
C33 P3 C27 C28 78.0(4) . . . . ?
C33 P3 C27 C32 -102.4(4) . . . . ?
C33 C34 C35 C36 0.2(9) . . . . ?
C34 C33 C38 C37 0.3(9) . . . . ?
C34 C35 C36 C37 -0.6(9) . . . . ?
C35 C36 C37 C38 0.8(9) . . . . ?
C36 C37 C38 C33 -0.7(9) . . . . ?
C38 C33 C34 C35 -0.1(8) . . . . ?
C39 P4 C26 Y1 149.2(2) . . . . ?
C39 P4 C26 P3 55.9(4) . . . . ?
C39 P4 C45 C46 94.6(5) . . . . ?
C39 P4 C45 C50 -85.3(4) . . . . ?
C39 C40 C41 C42 1.6(9) . . . . ?
C40 C39 C44 C43 -0.8(8) . . . . ?
C40 C41 C42 C43 -2.2(9) . . . . ?
C41 C42 C43 C44 1.3(9) . . . . ?
C42 C43 C44 C39 0.3(9) . . . . ?
C44 C39 C40 C41 -0.1(8) . . . . ?
C45 P4 C26 Y1 -94.6(2) . . . . ?
C45 P4 C26 P3 172.0(3) . . . . ?
C45 P4 C39 C40 140.5(5) . . . . ?
C45 P4 C39 C44 -39.7(5) . . . . ?
C45 C46 C47 C48 2.1(10) . . . . ?
C46 C45 C50 C49 0.9(8) . . . . ?
C46 C47 C48 C49 -0.3(10) . . . . ?
C47 C48 C49 C50 -1.2(9) . . . . ?
C48 C49 C50 C45 0.9(9) . . . . ?
C50 C45 C46 C47 -2.4(9) . . . . ?
C51 O1 C54 C53 1.6(7) . . . . ?
C51 C52 C53 C54 22.7(9) . . . . ?
C52 C53 C54 O1 -15.4(8) . . . . ?
C54 O1 C51 C52 12.3(7) . . . . ?

loop_
_exptl_oxdiff_crystal_face_indexfrac_h
_exptl_oxdiff_crystal_face_indexfrac_k
_exptl_oxdiff_crystal_face_indexfrac_l
_exptl_oxdiff_crystal_face_x
_exptl_oxdiff_crystal_face_y
_exptl_oxdiff_crystal_face_z
-8.0162 26.9778 0.0202 -0.0075 0.0295 -0.9989
4.0192 2.0184 26.9761 0.9868 0.0646 0.1583
13.9983 11.0197 3.9574 0.5659 -0.8263 0.1807
-12.9909 -16.0135 2.0375 -0.3834 0.9115 0.0057
-11.9812 -11.0056 19.0264 0.2265 0.9772 -0.0467
11.9812 11.0056 -19.0264 -0.2265 -0.9772 0.0467
-6.0108 -12.0160 -22.9713 -0.9816 0.2223 0.0577
8.0178 -25.9767 2.9784 0.1115 -0.0105 0.9806
